data_7221001
loop_
_publ_author_name
'Yu, Kai'
'Zhang, He'
'Lv, Jinghua'
'Gong, Li-hong'
'Wang, Chunmei'
'wang, chunxiao'
'Wang, Lu'
'Zhou, Baibin'

_publ_section_title
;
 High-Efficiency Photo- and Electro-catalytic Material Based on
 Basket-Liked {Sr&#xF0CC;P6Mo18O73} Cage
;
_journal_name_full 'RSC Adv.'
_journal_paper_doi 10.1039/C5RA09573E
_journal_year 2015
_chemical_formula_moiety 'C10 H32 Mn2 Mo18 N6 O79 P6 Sr'
_chemical_formula_sum 'C10 H32 Mn2 Mo18 N6 O79 P6 Sr'
_chemical_formula_weight 3610.66
_chemical_name_systematic
; 
 ? 
;
_space_group_IT_number 62
_symmetry_cell_setting orthorhombic
_symmetry_space_group_name_Hall '-P 2ac 2n'
_symmetry_space_group_name_H-M 'P n m a'
_atom_sites_solution_hydrogens geom
_atom_sites_solution_primary direct
_atom_sites_solution_secondary difmap
_audit_block_doi 10.5517/cc13z4ks
_audit_creation_method SHELXL-97
_audit_update_record
;
2015-01-03 deposited with the CCDC.
2015-07-01 downloaded from the CCDC.
;
_cell_angle_alpha 90.00
_cell_angle_beta 90.00
_cell_angle_gamma 90.00
_cell_formula_units_Z 4
_cell_length_a 32.452(3)
_cell_length_b 21.855(2)
_cell_length_c 12.2907(12)
_cell_measurement_reflns_used 5566
_cell_measurement_temperature 298(2)
_cell_measurement_theta_max 27.20
_cell_measurement_theta_min 2.51
_cell_volume 8717.0(14)
_computing_cell_refinement 'Bruker SMART'
_computing_data_collection 'Bruker SMART'
_computing_data_reduction 'Bruker SAINT'
_computing_molecular_graphics 'Bruker SHELXTL'
_computing_publication_material 'Bruker SHELXTL'
_computing_structure_refinement 'SHELXL-97 (Sheldrick, 1997)'
_computing_structure_solution 'SHELXS-97 (Sheldrick, 1990)'
_diffrn_ambient_temperature 298(2)
_diffrn_measured_fraction_theta_full 0.990
_diffrn_measured_fraction_theta_max 0.990
_diffrn_measurement_device_type 'CCD area detector'
_diffrn_measurement_method 'phi and omega scans'
_diffrn_radiation_monochromator graphite
_diffrn_radiation_source 'fine-focus sealed tube'
_diffrn_radiation_type MoK\a
_diffrn_radiation_wavelength 0.71073
_diffrn_reflns_av_R_equivalents 0.0476
_diffrn_reflns_av_sigmaI/netI 0.0398
_diffrn_reflns_limit_h_max 39
_diffrn_reflns_limit_h_min -40
_diffrn_reflns_limit_k_max 24
_diffrn_reflns_limit_k_min -28
_diffrn_reflns_limit_l_max 15
_diffrn_reflns_limit_l_min -16
_diffrn_reflns_number 49924
_diffrn_reflns_theta_full 27.66
_diffrn_reflns_theta_max 27.66
_diffrn_reflns_theta_min 1.25
_exptl_absorpt_coefficient_mu 3.603
_exptl_absorpt_correction_T_max 0.4513
_exptl_absorpt_correction_T_min 0.3085
_exptl_absorpt_correction_type multi-scan
_exptl_crystal_colour blue
_exptl_crystal_density_diffrn 2.751
_exptl_crystal_density_method 'not measured'
_exptl_crystal_description block
_exptl_crystal_F_000 6800.0
_exptl_crystal_size_max 0.26
_exptl_crystal_size_mid 0.24
_exptl_crystal_size_min 0.22
_platon_squeeze_details ' ? '
_refine_diff_density_max 2.020
_refine_diff_density_min -1.921
_refine_diff_density_rms 0.234
_refine_ls_extinction_coef 0.00025(7)
_refine_ls_extinction_expression Fc^*^=kFc[1+0.001xFc^2^\l^3^/sin(2\q)]^-1/4^
_refine_ls_extinction_method SHELXL
_refine_ls_goodness_of_fit_ref 1.062
_refine_ls_hydrogen_treatment constr
_refine_ls_matrix_type full
_refine_ls_number_parameters 557
_refine_ls_number_reflns 10321
_refine_ls_number_restraints 36
_refine_ls_restrained_S_all 1.073
_refine_ls_R_factor_all 0.0821
_refine_ls_R_factor_gt 0.0634
_refine_ls_shift/su_max 0.001
_refine_ls_shift/su_mean 0.000
_refine_ls_structure_factor_coef Fsqd
_refine_ls_weighting_details 'calc w=1/[\s^2^(Fo^2^)+(0.1073P)^2^+179.0994P] where P=(Fo^2^+2Fc^2^)/3'
_refine_ls_weighting_scheme calc
_refine_ls_wR_factor_gt 0.1067
_refine_ls_wR_factor_ref 0.1141
_reflns_number_gt 7993
_reflns_number_total 10391
_reflns_threshold_expression >2sigma(I)
_cod_data_source_file c5ra09573e2.cif
_cod_data_source_block haohao
_cod_depositor_comments
;
The following automatic conversions were performed:

'_symmetry_cell_setting' value 'Orthorhombic' changed to
'orthorhombic' according to
/usr/data/users/saulius/crontab/automatic-downloads/rss-feeds/RSC/lib/dictionaries/cif_core.dic
dictionary named 'cif_core.dic' version 2.4.2 from 2011-04-26.

Automatic conversion script
Id: cif_fix_values 3271 2015-04-21 07:52:19Z andrius 
;
_cod_original_cell_volume 8717.0(15)
_cod_original_sg_symbol_H-M Pnma
_cod_database_code 7221001

loop_
_symmetry_equiv_pos_as_xyz
'x, y, z'
'-x+1/2, -y, z+1/2'
'-x, y+1/2, -z'
'x+1/2, -y+1/2, -z+1/2'
'-x, -y, -z'
'x-1/2, y, -z-1/2'
'x, -y-1/2, z'
'-x-1/2, y-1/2, z-1/2'

loop_
_atom_site_label
_atom_site_type_symbol
_atom_site_fract_x
_atom_site_fract_y
_atom_site_fract_z
_atom_site_U_iso_or_equiv
_atom_site_adp_type
_atom_site_occupancy
_atom_site_symmetry_multiplicity
_atom_site_calc_flag
_atom_site_refinement_flags
Mo1 Mo 0.17416(5) 0.66481(7) -0.08811(13) 0.0196(4) Uani 1 1 d .
Mo2 Mo 0.12125(5) 0.51718(7) 0.31321(14) 0.0210(4) Uani 1 1 d .
Mo3 Mo 0.16858(5) 0.51849(7) 0.05663(14) 0.0212(4) Uani 1 1 d .
Mo4 Mo 0.06044(6) 0.66437(8) -0.08322(14) 0.0239(4) Uani 1 1 d .
Mo5 Mo 0.01438(5) 0.66422(7) 0.16653(15) 0.0226(4) Uani 1 1 d .
Mo6 Mo 0.08201(5) 0.66513(7) 0.40760(14) 0.0199(4) Uani 1 1 d .
Mo7 Mo 0.06484(5) 0.52385(7) 0.07706(15) 0.0232(4) Uani 1 1 d .
Sr1 Sr 0.18915(8) 0.7500 0.2386(2) 0.0176(5) Uani 1 2 d S
Mo8 Mo 0.27601(5) 0.66442(7) 0.35205(15) 0.0230(4) Uani 1 1 d .
Mo9 Mo 0.22515(5) 0.51452(7) 0.28862(15) 0.0226(4) Uani 1 1 d .
P1 P 0.12034(14) 0.6539(2) 0.1491(4) 0.0268(5) Uani 1 1 d .
P2 P 0.24352(15) 0.6263(2) 0.0969(4) 0.0195(10) Uani 1 1 d .
P3 P 0.18012(16) 0.6262(2) 0.4419(4) 0.0198(10) Uani 1 1 d .
O1 O 0.0855(7) 0.7500 0.4168(17) 0.0291(16) Uani 1 2 d SU
O2 O 0.1796(6) 0.7500 -0.0899(17) 0.0256(16) Uani 1 2 d SU
O3 O 0.2684(7) 0.7500 0.3403(18) 0.0300(16) Uani 1 2 d SU
O4 O 0.1239(4) 0.6780(6) 0.2646(12) 0.0255(11) Uani 1 1 d U
O5 O 0.1704(4) 0.4923(6) 0.2182(12) 0.0259(11) Uani 1 1 d U
O6 O 0.1569(4) 0.6782(6) 0.0856(11) 0.0239(11) Uani 1 1 d U
O7 O 0.0396(4) 0.6677(6) 0.3037(12) 0.0260(12) Uani 1 1 d U
O8 O 0.0116(6) 0.7500 0.1577(16) 0.0255(16) Uani 1 2 d SU
O9 O 0.1194(4) 0.4821(6) 0.0336(12) 0.0264(13) Uani 1 1 d U
O10 O 0.2874(4) 0.5978(7) 0.0790(12) 0.028(2) Uani 1 1 d U
O11 O 0.0794(4) 0.6730(6) 0.0960(11) 0.0247(11) Uani 1 1 d U
O12 O 0.0319(4) 0.5735(6) 0.1548(12) 0.0261(11) Uani 1 1 d U
O13 O 0.0570(6) 0.7500 -0.0811(17) 0.0262(16) Uani 1 2 d SU
O14 O 0.0849(5) 0.4828(6) 0.2206(12) 0.0263(13) Uani 1 1 d U
O15 O 0.0097(4) 0.6575(6) 0.0062(12) 0.0265(13) Uani 1 1 d U
O16 O 0.1178(5) 0.6670(6) -0.1150(12) 0.0258(12) Uani 1 1 d U
O17 O 0.2298(4) 0.6543(6) -0.0097(12) 0.0252(13) Uani 1 1 d U
O18 O 0.0900(4) 0.5750(6) 0.3718(12) 0.0264(11) Uani 1 1 d U
O19 O 0.1388(5) 0.6543(7) 0.4776(13) 0.0307(12) Uani 1 1 d U
Mn1 Mn 0.24523(8) 0.63158(12) 0.6438(2) 0.0268(5) Uani 1 1 d U
O20 O 0.1726(4) 0.5731(6) 0.3577(12) 0.0269(11) Uani 1 1 d U
O21 O 0.0676(4) 0.5733(6) -0.0399(12) 0.0261(12) Uani 1 1 d U
O22 O 0.2475(4) 0.6741(6) 0.1869(12) 0.0258(13) Uani 1 1 d U
O23 O 0.1215(4) 0.5821(6) 0.1499(11) 0.0250(10) Uani 1 1 d U
O24 O 0.2140(4) 0.5746(6) 0.1358(12) 0.0259(11) Uani 1 1 d U
O25 O 0.2001(5) 0.5984(8) 0.5436(14) 0.0358(12) Uani 1 1 d U
O26 O 0.1681(4) 0.5753(6) -0.0477(12) 0.0253(11) Uani 1 1 d U
O27 O 0.2074(5) 0.6732(7) 0.3880(12) 0.0294(11) Uani 1 1 d U
O28 O 0.1256(5) 0.4646(7) 0.4132(13) 0.031(2) Uani 1 1 d U
O29 O 0.0348(5) 0.4641(7) 0.0388(13) 0.031(2) Uani 1 1 d U
O30 O 0.2553(5) 0.4686(7) 0.2081(13) 0.0301(15) Uani 1 1 d U
O31 O 0.0553(5) 0.6520(7) 0.5222(13) 0.032(2) Uani 1 1 d U
O32 O 0.3243(5) 0.6576(8) 0.3012(15) 0.035(2) Uani 1 1 d U
O33 O 0.2585(5) 0.5784(7) 0.3269(12) 0.0290(11) Uani 1 1 d U
O34 O 0.1926(5) 0.6487(7) -0.2122(12) 0.0275(15) Uani 1 1 d U
O35 O 0.0411(5) 0.6489(7) -0.2069(12) 0.030(2) Uani 1 1 d U
O36 O -0.0348(5) 0.6493(7) 0.1995(13) 0.031(2) Uani 1 1 d U
O37 O 0.2202(5) 0.4718(7) 0.4045(13) 0.032(2) Uani 1 1 d U
N1 N 0.0823(6) 0.5065(8) 0.7217(15) 0.028(4) Uani 1 1 d .
N2 N 0.1434(6) 0.5351(10) 0.6788(18) 0.044(5) Uani 1 1 d .
H2 H 0.1633 0.5563 0.6522 0.052 Uiso 1 1 calc R
C9 C 0.0374(7) 0.5037(11) 0.741(2) 0.035(5) Uani 1 1 d .
H9A H 0.0309 0.5278 0.8047 0.042 Uiso 1 1 calc R
H9B H 0.0298 0.4617 0.7559 0.042 Uiso 1 1 calc R
C11 C 0.1041(7) 0.5495(11) 0.673(2) 0.041(6) Uani 1 1 d .
H11 H 0.0935 0.5845 0.6406 0.049 Uiso 1 1 calc R
N3 N 0.1095(7) 0.4626(11) 0.758(2) 0.053(6) Uani 1 1 d .
H10 H 0.1031 0.4291 0.7901 0.064 Uiso 1 1 calc R
C7 C 0.0143(9) 0.492(2) 0.546(3) 0.076(11) Uani 1 1 d .
H7A H 0.0093 0.4489 0.5644 0.091 Uiso 1 1 calc R
H7B H 0.0424 0.4944 0.5198 0.091 Uiso 1 1 calc R
C8 C 0.0117(10) 0.5267(18) 0.646(3) 0.066(9) Uani 1 1 d .
H8A H -0.0169 0.5278 0.6689 0.079 Uiso 1 1 calc R
H8B H 0.0199 0.5684 0.6303 0.079 Uiso 1 1 calc R
O38 O 0.2021(5) 0.4661(7) 0.0118(13) 0.031(2) Uani 1 1 d U
C12 C 0.1474(8) 0.4815(13) 0.733(2) 0.046(6) Uani 1 1 d .
H12 H 0.1719 0.4616 0.7503 0.055 Uiso 1 1 calc R
O40 O 0.2845(6) 0.6595(8) 0.4879(15) 0.0407(13) Uani 1 1 d U
O1W O 0.1418(9) 0.7500 0.656(2) 0.0436(19) Uani 1 2 d SU
H1WA H 0.1196 0.7401 0.6880 0.052 Uiso 0.50 1 d PR
H1WB H 0.1611 0.7676 0.6907 0.052 Uiso 0.50 1 d PR
O39 O 0.2858(9) 0.6495(14) 0.741(3) 0.078(3) Uani 1 1 d U
H39A H 0.3089 0.6630 0.7183 0.094 Uiso 1 1 d R
H39B H 0.2817 0.6444 0.8085 0.094 Uiso 1 1 d R
O2W O 0.900(3) 0.6694(17) 0.962(4) 0.27(4) Uani 1 1 d .
H2WA H 0.9009 0.6766 1.0299 0.321 Uiso 1 1 d R
H2WB H 0.9222 0.6624 0.9272 0.321 Uiso 1 1 d R
O3W O 0.2100(9) 0.7500 0.612(2) 0.0441(15) Uani 1 2 d SU
H3WA H 0.2340 0.7500 0.6391 0.053 Uiso 1 2 d SR
H3WB H 0.1894 0.7589 0.6513 0.053 Uiso 0.50 1 d PR

loop_
_atom_site_aniso_label
_atom_site_aniso_U_11
_atom_site_aniso_U_22
_atom_site_aniso_U_33
_atom_site_aniso_U_23
_atom_site_aniso_U_13
_atom_site_aniso_U_12
Mo1 0.0241(8) 0.0167(8) 0.0180(8) -0.0015(6) 0.0000(6) -0.0011(6)
Mo2 0.0227(8) 0.0137(7) 0.0265(9) 0.0025(6) 0.0005(6) -0.0026(6)
Mo3 0.0256(9) 0.0125(7) 0.0255(9) -0.0032(6) 0.0004(6) 0.0000(6)
Mo4 0.0252(9) 0.0214(8) 0.0251(9) 0.0001(7) -0.0080(7) -0.0039(7)
Mo5 0.0170(8) 0.0198(8) 0.0310(9) -0.0022(7) -0.0006(6) -0.0024(6)
Mo6 0.0214(8) 0.0170(8) 0.0213(8) 0.0011(6) 0.0038(6) -0.0012(6)
Mo7 0.0228(9) 0.0162(8) 0.0306(9) -0.0024(7) -0.0037(7) -0.0042(6)
Sr1 0.0200(12) 0.0124(10) 0.0203(12) 0.000 -0.0016(9) 0.000
Mo8 0.0232(9) 0.0156(8) 0.0303(9) 0.0012(6) -0.0060(7) 0.0013(6)
Mo9 0.0237(9) 0.0134(7) 0.0306(9) 0.0035(6) -0.0031(7) 0.0023(6)
P1 0.0296(11) 0.0234(10) 0.0275(11) 0.0019(8) 0.0008(9) 0.0001(8)
P2 0.021(2) 0.014(2) 0.024(2) -0.0031(18) 0.0007(18) 0.0008(18)
P3 0.024(2) 0.016(2) 0.019(2) 0.0033(18) -0.0024(19) -0.0009(18)
O1 0.032(3) 0.025(3) 0.030(3) 0.000 -0.001(3) 0.000
O2 0.029(3) 0.021(3) 0.027(3) 0.000 0.000(3) 0.000
O3 0.033(3) 0.025(3) 0.033(3) 0.000 -0.002(3) 0.000
O4 0.028(2) 0.021(2) 0.028(2) 0.0002(18) 0.001(2) -0.0014(18)
O5 0.029(2) 0.019(2) 0.029(2) 0.0011(18) -0.0007(19) -0.0003(18)
O6 0.027(2) 0.020(2) 0.025(2) -0.0007(18) -0.002(2) -0.0010(18)
O7 0.028(2) 0.021(2) 0.029(2) -0.0004(18) 0.000(2) -0.0011(18)
O8 0.026(3) 0.022(3) 0.029(3) 0.000 -0.001(3) 0.000
O9 0.029(2) 0.020(2) 0.030(2) 0.000(2) -0.002(2) -0.001(2)
O10 0.027(4) 0.025(4) 0.032(4) -0.003(4) -0.002(4) 0.004(4)
O11 0.026(2) 0.021(2) 0.027(2) -0.0005(17) -0.0006(19) -0.0008(17)
O12 0.027(2) 0.021(2) 0.030(2) -0.0005(19) -0.001(2) -0.0024(19)
O13 0.027(3) 0.022(3) 0.029(3) 0.000 -0.002(3) 0.000
O14 0.029(3) 0.020(2) 0.030(3) 0.001(2) -0.001(2) -0.003(2)
O15 0.027(2) 0.022(2) 0.030(3) 0.000(2) -0.002(2) 0.000(2)
O16 0.029(2) 0.021(2) 0.027(2) -0.0007(19) -0.002(2) -0.0001(19)
O17 0.027(2) 0.021(2) 0.027(2) 0.000(2) 0.000(2) 0.000(2)
O18 0.028(2) 0.022(2) 0.029(2) 0.0010(19) 0.000(2) -0.0021(19)
O19 0.035(2) 0.027(2) 0.031(2) 0.0010(18) -0.001(2) -0.0005(18)
Mn1 0.0296(11) 0.0234(10) 0.0275(11) 0.0019(8) 0.0008(9) 0.0001(8)
O20 0.029(2) 0.022(2) 0.029(2) 0.0022(18) -0.0013(19) 0.0001(18)
O21 0.028(2) 0.021(2) 0.029(2) -0.001(2) -0.001(2) -0.002(2)
O22 0.028(2) 0.021(2) 0.028(2) 0.000(2) 0.000(2) 0.000(2)
O23 0.0274(19) 0.0197(18) 0.0278(19) 0.0000(16) -0.0005(17) -0.0010(16)
O24 0.028(2) 0.021(2) 0.029(2) 0.0012(18) -0.0014(19) 0.0002(18)
O25 0.039(2) 0.032(2) 0.036(2) 0.007(2) -0.002(2) 0.000(2)
O26 0.029(2) 0.020(2) 0.027(2) -0.0009(19) -0.0015(19) -0.0010(19)
O27 0.033(2) 0.025(2) 0.031(2) 0.0032(17) -0.002(2) -0.0004(17)
O28 0.036(4) 0.023(4) 0.033(4) 0.007(4) -0.001(4) -0.001(4)
O29 0.031(4) 0.023(4) 0.037(5) -0.002(4) -0.008(4) -0.006(4)
O30 0.032(3) 0.023(3) 0.035(3) 0.001(3) -0.001(3) 0.002(3)
O31 0.034(4) 0.028(4) 0.033(4) 0.002(4) 0.007(4) -0.003(4)
O32 0.033(4) 0.029(4) 0.043(4) -0.002(4) -0.003(4) 0.003(4)
O33 0.032(2) 0.024(2) 0.032(2) 0.0030(18) -0.003(2) 0.0003(18)
O34 0.031(3) 0.024(3) 0.027(3) -0.002(3) 0.001(3) -0.001(3)
O35 0.032(4) 0.028(4) 0.030(4) -0.002(4) -0.007(4) -0.002(4)
O36 0.026(4) 0.029(4) 0.038(5) 0.001(4) -0.002(4) -0.002(4)
O37 0.034(4) 0.027(4) 0.035(4) 0.008(4) -0.003(4) 0.000(4)
N1 0.024(9) 0.027(9) 0.032(9) 0.000(7) -0.002(7) -0.005(7)
N2 0.038(11) 0.042(12) 0.051(13) 0.008(10) 0.001(10) -0.011(9)
C9 0.028(12) 0.037(12) 0.040(13) 0.006(10) 0.005(10) -0.005(10)
C11 0.031(12) 0.032(12) 0.060(16) 0.010(11) -0.001(11) -0.006(9)
N3 0.042(13) 0.039(12) 0.078(17) 0.019(12) 0.006(12) -0.002(10)
C7 0.038(16) 0.13(3) 0.055(19) -0.02(2) -0.007(14) -0.009(19)
C8 0.046(17) 0.09(3) 0.06(2) 0.003(19) -0.009(15) -0.003(17)
O38 0.036(4) 0.021(4) 0.037(4) -0.003(4) 0.003(4) 0.001(4)
C12 0.036(14) 0.047(15) 0.054(17) 0.005(12) -0.005(12) 0.009(11)
O40 0.045(2) 0.037(2) 0.041(2) 0.006(2) -0.004(2) 0.000(2)
O1W 0.049(4) 0.040(3) 0.042(4) 0.000 -0.004(3) 0.000
O39 0.078(6) 0.081(6) 0.076(6) 0.011(6) -0.002(6) -0.007(6)
O2W 0.62(14) 0.07(2) 0.12(4) 0.00(2) 0.06(6) 0.06(4)
O3W 0.048(3) 0.041(3) 0.043(3) 0.000 -0.002(3) 0.000

loop_
_atom_type_symbol
_atom_type_description
_atom_type_scat_dispersion_real
_atom_type_scat_dispersion_imag
_atom_type_scat_source
C C 0.0033 0.0016 'International Tables Vol C Tables 4.2.6.8 and 6.1.1.4'
H H 0.0000 0.0000 'International Tables Vol C Tables 4.2.6.8 and 6.1.1.4'
N N 0.0061 0.0033 'International Tables Vol C Tables 4.2.6.8 and 6.1.1.4'
O O 0.0106 0.0060 'International Tables Vol C Tables 4.2.6.8 and 6.1.1.4'
P P 0.1023 0.0942 'International Tables Vol C Tables 4.2.6.8 and 6.1.1.4'
Cu Cu 0.3201 1.2651 'International Tables Vol C Tables 4.2.6.8 and 6.1.1.4'
Sr Sr -1.5307 3.2498 'International Tables Vol C Tables 4.2.6.8 and 6.1.1.4'
Mo Mo -1.6832 0.6857 'International Tables Vol C Tables 4.2.6.8 and 6.1.1.4'
Mn Mn 0.3368 0.7283 'International Tables Vol C Tables 4.2.6.8 and 6.1.1.4'

loop_
_geom_angle_atom_site_label_1
_geom_angle_atom_site_label_2
_geom_angle_atom_site_label_3
_geom_angle
_geom_angle_site_symmetry_1
_geom_angle_site_symmetry_3
O34 Mo1 O16 101.3(7) . .
O34 Mo1 O2 99.5(8) . .
O16 Mo1 O2 93.7(8) . .
O34 Mo1 O26 93.2(6) . .
O16 Mo1 O26 88.4(6) . .
O2 Mo1 O26 166.5(7) . .
O34 Mo1 O17 95.1(7) . .
O16 Mo1 O17 161.5(6) . .
O2 Mo1 O17 91.9(7) . .
O26 Mo1 O17 82.2(6) . .
O34 Mo1 O6 171.9(6) . .
O16 Mo1 O6 85.4(6) . .
O2 Mo1 O6 84.5(7) . .
O26 Mo1 O6 82.3(5) . .
O17 Mo1 O6 77.6(5) . .
O28 Mo2 O18 103.7(7) . .
O28 Mo2 O14 103.4(7) . .
O18 Mo2 O14 100.3(7) . .
O28 Mo2 O5 99.8(7) . .
O18 Mo2 O5 149.9(6) . .
O14 Mo2 O5 92.2(6) . .
O28 Mo2 O20 97.9(7) . .
O18 Mo2 O20 86.3(6) . .
O14 Mo2 O20 155.4(6) . .
O5 Mo2 O20 72.0(6) . .
O28 Mo2 O23 170.7(6) . .
O18 Mo2 O23 85.5(6) . .
O14 Mo2 O23 74.2(5) . .
O5 Mo2 O23 71.6(5) . .
O20 Mo2 O23 82.9(5) . .
O38 Mo3 O26 104.3(7) . .
O38 Mo3 O9 102.8(7) . .
O26 Mo3 O9 100.7(7) . .
O38 Mo3 O5 96.2(7) . .
O26 Mo3 O5 152.0(6) . .
O9 Mo3 O5 93.1(6) . .
O38 Mo3 O24 95.3(7) . .
O26 Mo3 O24 86.3(6) . .
O9 Mo3 O24 158.2(6) . .
O5 Mo3 O24 72.8(5) . .
O38 Mo3 O23 169.5(7) . .
O26 Mo3 O23 86.2(6) . .
O9 Mo3 O23 76.4(6) . .
O5 Mo3 O23 73.4(5) . .
O24 Mo3 O23 83.6(5) . .
O35 Mo4 O13 101.0(8) . .
O35 Mo4 O16 100.7(7) . .
O13 Mo4 O16 91.8(8) . .
O35 Mo4 O15 100.1(7) . .
O13 Mo4 O15 91.0(8) . .
O16 Mo4 O15 158.0(6) . .
O35 Mo4 O21 94.7(7) . .
O13 Mo4 O21 164.0(8) . .
O16 Mo4 O21 88.4(6) . .
O15 Mo4 O21 83.0(6) . .
O35 Mo4 O11 170.4(6) . .
O13 Mo4 O11 85.5(7) . .
O16 Mo4 O11 86.1(6) . .
O15 Mo4 O11 72.4(5) . .
O21 Mo4 O11 78.6(5) . .
O36 Mo5 O7 101.8(7) . .
O36 Mo5 O8 99.3(8) . .
O7 Mo5 O8 91.9(7) . .
O36 Mo5 O15 98.8(7) . .
O7 Mo5 O15 158.5(6) . .
O8 Mo5 O15 90.7(7) . .
O36 Mo5 O12 95.3(7) . .
O7 Mo5 O12 88.9(6) . .
O8 Mo5 O12 164.8(7) . .
O15 Mo5 O12 83.1(6) . .
O36 Mo5 O11 169.8(7) . .
O7 Mo5 O11 86.3(6) . .
O8 Mo5 O11 86.5(7) . .
O15 Mo5 O11 72.6(5) . .
O12 Mo5 O11 78.4(5) . .
O31 Mo6 O1 98.7(9) . .
O31 Mo6 O7 101.3(7) . .
O1 Mo6 O7 93.2(8) . .
O31 Mo6 O18 94.7(7) . .
O1 Mo6 O18 165.9(8) . .
O7 Mo6 O18 88.5(6) . .
O31 Mo6 O19 95.3(7) . .
O1 Mo6 O19 92.0(8) . .
O7 Mo6 O19 161.6(6) . .
O18 Mo6 O19 82.2(6) . .
O31 Mo6 O4 173.4(7) . .
O1 Mo6 O4 83.5(8) . .
O7 Mo6 O4 84.7(6) . .
O18 Mo6 O4 82.8(5) . .
O19 Mo6 O4 78.3(6) . .
O29 Mo7 O21 105.6(7) . .
O29 Mo7 O12 105.7(7) . .
O21 Mo7 O12 95.2(6) . .
O29 Mo7 O9 94.6(7) . .
O21 Mo7 O9 91.0(6) . .
O12 Mo7 O9 156.2(6) . .
O29 Mo7 O14 94.8(7) . .
O21 Mo7 O14 156.8(6) . .
O12 Mo7 O14 89.8(6) . .
O9 Mo7 O14 76.1(6) . .
O29 Mo7 O23 161.5(6) . .
O21 Mo7 O23 86.7(6) . .
O12 Mo7 O23 86.4(6) . .
O9 Mo7 O23 71.0(5) . .
O14 Mo7 O23 70.9(5) . .
O27 Sr1 O27 82.0(7) 7_575 .
O27 Sr1 O22 65.6(5) 7_575 7_575
O27 Sr1 O22 115.2(5) . 7_575
O27 Sr1 O22 115.2(5) 7_575 .
O27 Sr1 O22 65.6(5) . .
O22 Sr1 O22 79.4(6) 7_575 .
O27 Sr1 O4 119.1(5) 7_575 .
O27 Sr1 O4 73.1(5) . .
O22 Sr1 O4 171.5(5) 7_575 .
O22 Sr1 O4 103.4(4) . .
O27 Sr1 O4 73.1(5) 7_575 7_575
O27 Sr1 O4 119.1(5) . 7_575
O22 Sr1 O4 103.4(4) 7_575 7_575
O22 Sr1 O4 171.5(5) . 7_575
O4 Sr1 O4 72.7(6) . 7_575
O27 Sr1 O6 170.0(5) 7_575 .
O27 Sr1 O6 102.2(5) . .
O22 Sr1 O6 119.4(4) 7_575 .
O22 Sr1 O6 74.8(4) . .
O4 Sr1 O6 54.8(4) . .
O4 Sr1 O6 97.0(4) 7_575 .
O27 Sr1 O6 102.2(4) 7_575 7_575
O27 Sr1 O6 170.0(5) . 7_575
O22 Sr1 O6 74.8(4) 7_575 7_575
O22 Sr1 O6 119.4(4) . 7_575
O4 Sr1 O6 97.0(4) . 7_575
O4 Sr1 O6 54.8(4) 7_575 7_575
O6 Sr1 O6 72.3(6) . 7_575
O27 Sr1 O3 58.5(5) 7_575 .
O27 Sr1 O3 58.5(5) . .
O22 Sr1 O3 56.7(4) 7_575 .
O22 Sr1 O3 56.7(4) . .
O4 Sr1 O3 131.6(4) . .
O4 Sr1 O3 131.6(4) 7_575 .
O6 Sr1 O3 131.4(4) . .
O6 Sr1 O3 131.4(4) 7_575 .
O27 Sr1 P1 145.6(4) 7_575 .
O27 Sr1 P1 88.8(4) . .
O22 Sr1 P1 146.1(3) 7_575 .
O22 Sr1 P1 90.3(3) . .
O4 Sr1 P1 27.4(3) . .
O4 Sr1 P1 82.9(3) 7_575 .
O6 Sr1 P1 27.4(3) . .
O6 Sr1 P1 82.7(3) 7_575 .
O3 Sr1 P1 139.85(9) . .
O27 Sr1 P1 88.8(4) 7_575 7_575
O27 Sr1 P1 145.6(4) . 7_575
O22 Sr1 P1 90.3(3) 7_575 7_575
O22 Sr1 P1 146.1(3) . 7_575
O4 Sr1 P1 82.9(3) . 7_575
O4 Sr1 P1 27.4(3) 7_575 7_575
O6 Sr1 P1 82.7(3) . 7_575
O6 Sr1 P1 27.4(3) 7_575 7_575
O3 Sr1 P1 139.85(9) . 7_575
P1 Sr1 P1 80.29(17) . 7_575
O27 Sr1 Mo8 83.3(3) 7_575 .
O27 Sr1 Mo8 38.0(4) . .
O22 Sr1 Mo8 81.8(3) 7_575 .
O22 Sr1 Mo8 37.3(3) . .
O4 Sr1 Mo8 105.4(3) . .
O4 Sr1 Mo8 150.5(3) 7_575 .
O6 Sr1 Mo8 105.7(3) . .
O6 Sr1 Mo8 150.8(3) 7_575 .
O3 Sr1 Mo8 30.74(3) . .
P1 Sr1 Mo8 109.11(9) . .
P1 Sr1 Mo8 170.59(10) 7_575 .
O40 Mo8 O32 101.9(9) . .
O40 Mo8 O3 99.1(9) . .
O32 Mo8 O3 100.3(9) . .
O40 Mo8 O33 98.0(7) . .
O32 Mo8 O33 97.2(7) . .
O3 Mo8 O33 152.3(8) . .
O40 Mo8 O22 164.8(7) . .
O32 Mo8 O22 93.3(7) . .
O3 Mo8 O22 77.5(7) . .
O33 Mo8 O22 80.3(5) . .
O40 Mo8 O27 88.5(8) . .
O32 Mo8 O27 169.6(7) . .
O3 Mo8 O27 78.7(8) . .
O33 Mo8 O27 80.2(6) . .
O22 Mo8 O27 76.4(5) . .
O40 Mo8 Sr1 122.2(6) . .
O32 Mo8 Sr1 128.1(6) . .
O3 Mo8 Sr1 50.6(7) . .
O33 Mo8 Sr1 101.7(4) . .
O22 Mo8 Sr1 44.6(4) . .
O27 Mo8 Sr1 43.8(4) . .
O37 Mo9 O30 102.4(8) . .
O37 Mo9 O33 105.0(7) . .
O30 Mo9 O33 105.0(7) . .
O37 Mo9 O5 98.1(7) . .
O30 Mo9 O5 96.5(7) . .
O33 Mo9 O5 144.0(6) . .
O37 Mo9 O20 85.7(7) . .
O30 Mo9 O20 164.4(6) . .
O33 Mo9 O20 85.3(6) . .
O5 Mo9 O20 69.0(5) . .
O37 Mo9 O24 165.5(6) . .
O30 Mo9 O24 87.3(6) . .
O33 Mo9 O24 82.4(6) . .
O5 Mo9 O24 69.8(5) . .
O20 Mo9 O24 82.4(5) . .
O6 P1 O4 107.5(8) . .
O6 P1 O11 111.3(8) . .
O4 P1 O11 111.7(8) . .
O6 P1 O23 109.4(8) . .
O4 P1 O23 109.7(8) . .
O11 P1 O23 107.1(8) . .
O6 P1 Sr1 54.0(5) . .
O4 P1 Sr1 53.8(5) . .
O11 P1 Sr1 124.2(6) . .
O23 P1 Sr1 128.7(6) . .
O17 P2 O22 112.0(8) . .
O17 P2 O24 112.2(8) . .
O22 P2 O24 109.1(8) . .
O17 P2 O10 107.8(8) . .
O22 P2 O10 107.3(8) . .
O24 P2 O10 108.2(8) . .
O17 P2 Sr1 88.3(6) . .
O22 P2 Sr1 36.1(6) . .
O24 P2 Sr1 95.4(6) . .
O10 P2 Sr1 142.7(6) . .
O27 P3 O25 112.3(9) . .
O27 P3 O19 111.4(9) . .
O25 P3 O19 107.1(9) . .
O27 P3 O20 107.7(8) . .
O25 P3 O20 107.9(9) . .
O19 P3 O20 110.3(8) . .
O27 P3 Sr1 32.7(6) . .
O25 P3 Sr1 143.9(7) . .
O19 P3 Sr1 88.3(6) . .
O20 P3 Sr1 96.2(6) . .
Mo6 O1 Mo6 170.2(13) . 7_575
Mo1 O2 Mo1 169.1(13) 7_575 .
Mo8 O3 Mo8 162.6(13) 7_575 .
Mo8 O3 Sr1 98.7(6) 7_575 .
Mo8 O3 Sr1 98.7(6) . .
P1 O4 Mo6 130.1(8) . .
P1 O4 Sr1 98.8(7) . .
Mo6 O4 Sr1 130.7(6) . .
Mo9 O5 Mo2 111.9(7) . .
Mo9 O5 Mo3 111.5(7) . .
Mo2 O5 Mo3 116.9(7) . .
P1 O6 Mo1 130.2(8) . .
P1 O6 Sr1 98.6(7) . .
Mo1 O6 Sr1 130.9(6) . .
Mo5 O7 Mo6 158.3(9) . .
Mo5 O8 Mo5 171.4(12) 7_575 .
Mo3 O9 Mo7 121.5(7) . .
P1 O11 Mo5 127.8(8) . .
P1 O11 Mo4 128.2(8) . .
Mo5 O11 Mo4 96.2(5) . .
Mo7 O12 Mo5 141.3(8) . .
Mo4 O13 Mo4 172.9(13) . 7_575
Mo2 O14 Mo7 124.1(7) . .
Mo5 O15 Mo4 118.7(7) . .
Mo1 O16 Mo4 157.7(9) . .
P2 O17 Mo1 135.1(9) . .
Mo2 O18 Mo6 148.3(8) . .
P3 O19 Mo6 135.3(10) . .
O39 Mn1 O25 171.4(11) . .
O39 Mn1 O30 89.1(10) . 2_565
O25 Mn1 O30 82.3(6) . 2_565
O39 Mn1 O40 94.8(11) . .
O25 Mn1 O40 89.4(7) . .
O30 Mn1 O40 121.2(6) 2_565 .
O39 Mn1 O34 89.9(11) . 1_556
O25 Mn1 O34 89.4(6) . 1_556
O30 Mn1 O34 84.0(5) 2_565 1_556
O40 Mn1 O34 154.3(6) . 1_556
P3 O20 Mo2 135.3(9) . .
P3 O20 Mo9 122.7(8) . .
Mo2 O20 Mo9 99.5(6) . .
Mo7 O21 Mo4 140.9(8) . .
P2 O22 Mo8 128.7(8) . .
P2 O22 Sr1 123.6(8) . .
Mo8 O22 Sr1 98.1(5) . .
P1 O23 Mo3 127.0(8) . .
P1 O23 Mo7 120.5(8) . .
Mo3 O23 Mo7 90.1(5) . .
P1 O23 Mo2 125.6(8) . .
Mo3 O23 Mo2 93.4(5) . .
Mo7 O23 Mo2 89.8(4) . .
P2 O24 Mo3 134.2(9) . .
P2 O24 Mo9 124.3(8) . .
Mo3 O24 Mo9 98.7(5) . .
P3 O25 Mn1 130.7(10) . .
Mo3 O26 Mo1 147.8(8) . .
P3 O27 Mo8 127.0(9) . .
P3 O27 Sr1 128.7(9) . .
Mo8 O27 Sr1 98.2(5) . .
Mo9 O30 Mn1 137.9(8) . 2_564
Mo9 O33 Mo8 158.7(9) . .
Mo1 O34 Mn1 157.6(8) . 1_554
C11 N1 N3 107.3(19) . .
C11 N1 C9 129(2) . .
N3 N1 C9 123.6(19) . .
C11 N2 C12 109(2) . .
N1 C9 C8 114(2) . .
N2 C11 N1 109(2) . .
C12 N3 N1 108(2) . .
C8 C7 C7 118(4) . 5_566
C7 C8 C9 116(3) . .
N3 C12 N2 107(2) . .
Mo8 O40 Mn1 136.2(10) . .

loop_
_geom_bond_atom_site_label_1
_geom_bond_atom_site_label_2
_geom_bond_distance
_geom_bond_site_symmetry_2
Mo1 O34 1.677(15) .
Mo1 O16 1.860(15) .
Mo1 O2 1.870(3) .
Mo1 O26 2.028(14) .
Mo1 O17 2.058(14) .
Mo1 O6 2.226(14) .
Mo2 O28 1.688(15) .
Mo2 O18 1.774(14) .
Mo2 O14 1.802(14) .
Mo2 O5 2.049(15) .
Mo2 O20 2.139(14) .
Mo2 O23 2.458(14) .
Mo3 O38 1.673(15) .
Mo3 O26 1.785(14) .
Mo3 O9 1.805(14) .
Mo3 O5 2.068(15) .
Mo3 O24 2.150(14) .
Mo3 O23 2.361(14) .
Mo4 O35 1.679(15) .
Mo4 O13 1.875(2) .
Mo4 O16 1.903(15) .
Mo4 O15 1.985(15) .
Mo4 O21 2.073(14) .
Mo4 O11 2.295(14) .
Mo5 O36 1.680(15) .
Mo5 O7 1.875(15) .
Mo5 O8 1.880(2) .
Mo5 O15 1.982(15) .
Mo5 O12 2.067(14) .
Mo5 O11 2.291(14) .
Mo6 O31 1.678(15) .
Mo6 O1 1.862(2) .
Mo6 O7 1.879(15) .
Mo6 O18 2.035(14) .
Mo6 O19 2.048(16) .
Mo6 O4 2.239(14) .
Mo7 O29 1.695(14) .
Mo7 O21 1.801(14) .
Mo7 O12 1.798(14) .
Mo7 O9 2.063(14) .
Mo7 O14 2.084(15) .
Mo7 O23 2.410(14) .
Sr1 O27 2.558(15) 7_575
Sr1 O27 2.558(15) .
Sr1 O22 2.595(14) 7_575
Sr1 O22 2.595(14) .
Sr1 O4 2.658(14) .
Sr1 O4 2.658(14) 7_575
Sr1 O6 2.663(14) .
Sr1 O6 2.663(14) 7_575
Sr1 O3 2.86(2) .
Sr1 P1 3.256(5) .
Sr1 P1 3.256(5) 7_575
Sr1 Mo8 3.659(3) .
Mo8 O40 1.696(19) .
Mo8 O32 1.695(17) .
Mo8 O3 1.892(4) .
Mo8 O33 1.989(15) .
Mo8 O22 2.241(14) .
Mo8 O27 2.277(16) .
Mo9 O37 1.710(15) .
Mo9 O30 1.715(15) .
Mo9 O33 1.827(15) .
Mo9 O5 2.036(14) .
Mo9 O20 2.295(14) .
Mo9 O24 2.320(14) .
P1 O6 1.516(15) .
P1 O4 1.518(15) .
P1 O11 1.536(15) .
P1 O23 1.571(14) .
P2 O17 1.515(15) .
P2 O22 1.527(15) .
P2 O24 1.556(14) .
P2 O10 1.570(15) .
P3 O27 1.510(16) .
P3 O25 1.534(17) .
P3 O19 1.538(16) .
P3 O20 1.574(15) .
O1 Mo6 1.862(2) 7_575
O2 Mo1 1.870(3) 7_575
O3 Mo8 1.892(4) 7_575
O8 Mo5 1.880(2) 7_575
O13 Mo4 1.875(2) 7_575
Mn1 O39 1.82(3) .
Mn1 O25 2.047(17) .
Mn1 O30 2.329(15) 2_565
Mn1 O40 2.381(19) .
Mn1 O34 2.487(15) 1_556
O30 Mn1 2.329(15) 2_564
O34 Mn1 2.487(15) 1_554
N1 C11 1.32(3) .
N1 N3 1.38(3) .
N1 C9 1.47(3) .
N2 C11 1.31(3) .
N2 C12 1.36(3) .
C9 C8 1.52(4) .
N3 C12 1.33(3) .
C7 C8 1.45(5) .
C7 C7 1.52(6) 5_566

loop_
_geom_hbond_atom_site_label_D
_geom_hbond_atom_site_label_H
_geom_hbond_atom_site_label_A
_geom_hbond_distance_DH
_geom_hbond_distance_HA
_geom_hbond_distance_DA
_geom_hbond_angle_DHA
_geom_hbond_site_symmetry_A
N2 H2 O25 0.86 2.01 2.84(3) 161.0 .
O1W H1WB O3W 0.85 1.90 2.28(4) 105.3 .
O39 H39A O40 0.85 2.94 3.12(4) 93.9 .
O1W H1WA O16 0.85 2.90 3.44(3) 123.2 1_556
O1W H1WB O34 0.85 2.41 3.20(2) 154.8 7_576
O39 H39B O34 0.85 2.90 3.08(3) 93.7 1_556
O39 H39B O37 0.85 2.80 3.33(3) 122.2 2_565
O3W H3WB O34 0.85 2.63 3.15(2) 120.7 7_576

loop_
_platon_squeeze_void_nr
_platon_squeeze_void_average_x
_platon_squeeze_void_average_y
_platon_squeeze_void_average_z
_platon_squeeze_void_volume
_platon_squeeze_void_count_electrons
1 0.406 0.750 -0.057 361.5 68.5
2 0.594 0.250 0.056 361.6 71.8
3 0.094 0.250 0.443 361.5 75.2
4 0.906 0.750 0.556 361.6 73.2
